data_4067219
loop_
_publ_author_name
'Jin, Zhong'
'Qiu, Ling-Ling'
'Li, Yan-Qing'
'Song, Hai-Bin'
'Fang, Jian-Xin'

_publ_section_title
;
 Insight into the Steric and Electronic Effects of Ancillary Ligands:
 Synthesis and Structure&#x2212;Reactivity Relationship of Well-Defined,
 Air- and Moisture-Stable (NHC)Pd(sal)Cl Complexes (sal = Salicylaldimine)
;
_journal_issue 23
_journal_name_full Organometallics
_journal_page_first 6578
_journal_paper_doi 10.1021/om100906n
_journal_volume 29
_journal_year 2010
_chemical_formula_moiety 'C40 H46 Cl N3 O Pd'
_chemical_formula_sum 'C40 H46 Cl N3 O Pd'
_chemical_formula_weight 726.65
_chemical_name_systematic
; 
 ? 
;
_space_group_IT_number 14
_symmetry_cell_setting monoclinic
_symmetry_space_group_name_Hall '-P 2yn'
_symmetry_space_group_name_H-M 'P 1 21/n 1'
_atom_sites_solution_hydrogens geom
_atom_sites_solution_primary direct
_atom_sites_solution_secondary difmap
_audit_creation_method SHELXL-97
_audit_update_record
;
2010-09-19 # Formatted by publCIF
;
_cell_angle_alpha 90.00
_cell_angle_beta 101.433(7)
_cell_angle_gamma 90.00
_cell_formula_units_Z 4
_cell_length_a 12.0410(10)
_cell_length_b 14.123(3)
_cell_length_c 21.275(4)
_cell_measurement_reflns_used 12164
_cell_measurement_temperature 113(2)
_cell_measurement_theta_max 28.00
_cell_measurement_theta_min 1.70
_cell_volume 3546.1(11)
_computing_cell_refinement 'CrystalClear-SM Expert 2.0 r2'
_computing_data_collection 'CrystalClear-SM Expert 2.0 r2 (Rigaku, 2009)'
_computing_data_reduction 'CrystalClear-SM Expert 2.0 r2'
_computing_molecular_graphics 'CrystalStructure 4.0'
_computing_publication_material 'CrystalStructure 4.0 (Rigaku, 2009)'
_computing_structure_refinement 'SHELXL-97 (Sheldrick, 2008)'
_computing_structure_solution 'SHELXS-97 (Sheldrick, 2008)'
_diffrn_ambient_temperature 113(2)
_diffrn_measured_fraction_theta_full 1.000
_diffrn_measured_fraction_theta_max 1.000
_diffrn_measurement_device_type 'Rigaku Saturn724 CCD camera'
_diffrn_measurement_method \w
_diffrn_radiation_monochromator multilayer
_diffrn_radiation_source 'rotating anode'
_diffrn_radiation_type MoK\a
_diffrn_radiation_wavelength 0.71075
_diffrn_reflns_av_R_equivalents 0.0677
_diffrn_reflns_av_sigmaI/netI 0.0628
_diffrn_reflns_limit_h_max 14
_diffrn_reflns_limit_h_min -14
_diffrn_reflns_limit_k_max 16
_diffrn_reflns_limit_k_min -16
_diffrn_reflns_limit_l_max 21
_diffrn_reflns_limit_l_min -25
_diffrn_reflns_number 26164
_diffrn_reflns_theta_full 25.00
_diffrn_reflns_theta_max 25.00
_diffrn_reflns_theta_min 1.74
_exptl_absorpt_coefficient_mu 0.634
_exptl_absorpt_correction_T_max 0.9630
_exptl_absorpt_correction_T_min 0.8837
_exptl_absorpt_correction_type multi-scan
_exptl_absorpt_process_details Crystalclear
_exptl_crystal_colour colorless
_exptl_crystal_density_diffrn 1.361
_exptl_crystal_density_method 'not measured'
_exptl_crystal_description prism
_exptl_crystal_F_000 1512
_exptl_crystal_size_max 0.20
_exptl_crystal_size_mid 0.14
_exptl_crystal_size_min 0.06
_refine_diff_density_max 0.464
_refine_diff_density_min -0.520
_refine_diff_density_rms 0.090
_refine_ls_extinction_method none
_refine_ls_goodness_of_fit_ref 1.204
_refine_ls_hydrogen_treatment mixed
_refine_ls_matrix_type full
_refine_ls_number_parameters 423
_refine_ls_number_reflns 6243
_refine_ls_number_restraints 0
_refine_ls_restrained_S_all 1.204
_refine_ls_R_factor_all 0.0656
_refine_ls_R_factor_gt 0.0587
_refine_ls_shift/su_max 0.000
_refine_ls_shift/su_mean 0.000
_refine_ls_structure_factor_coef Fsqd
_refine_ls_weighting_details 'calc w=1/[\s^2^(Fo^2^)+(0.0131P)^2^+8.6115P] where P=(Fo^2^+2Fc^2^)/3'
_refine_ls_weighting_scheme calc
_refine_ls_wR_factor_gt 0.1009
_refine_ls_wR_factor_ref 0.1035
_reflns_number_gt 5810
_reflns_number_total 6243
_reflns_threshold_expression >2sigma(I)
_cod_data_source_file om100906n_si_001.cif
_cod_data_source_block 1a
_cod_original_cell_volume 3546.1(10)
_cod_database_code 4067219

loop_
_symmetry_equiv_pos_as_xyz
'x, y, z'
'-x+1/2, y+1/2, -z+1/2'
'-x, -y, -z'
'x-1/2, -y-1/2, z-1/2'

loop_
_atom_site_label
_atom_site_type_symbol
_atom_site_fract_x
_atom_site_fract_y
_atom_site_fract_z
_atom_site_U_iso_or_equiv
_atom_site_adp_type
_atom_site_occupancy
_atom_site_symmetry_multiplicity
_atom_site_calc_flag
_atom_site_refinement_flags
Pd1 Pd 0.47687(3) 0.09057(2) 0.160335(16) 0.01465(10) Uani 1 1 d .
Cl1 Cl 0.61336(10) -0.01152(8) 0.21082(5) 0.0228(3) Uani 1 1 d .
O1 O 0.3552(3) 0.1852(2) 0.12466(15) 0.0228(7) Uani 1 1 d .
N1 N 0.4060(3) -0.0098(2) 0.09453(17) 0.0154(8) Uani 1 1 d .
N2 N 0.5464(3) 0.2015(2) 0.28408(17) 0.0143(8) Uani 1 1 d .
N3 N 0.6447(3) 0.2388(2) 0.21334(17) 0.0142(8) Uani 1 1 d .
C1 C 0.4665(4) -0.0971(3) 0.0889(2) 0.0176(10) Uani 1 1 d .
C2 C 0.5667(4) -0.0947(3) 0.0658(2) 0.0242(11) Uani 1 1 d .
H2 H 0.5936 -0.0366 0.0519 0.029 Uiso 1 1 calc R
C3 C 0.6268(4) -0.1776(3) 0.0631(2) 0.0269(12) Uani 1 1 d .
H3 H 0.6947 -0.1766 0.0467 0.032 Uiso 1 1 calc R
C4 C 0.5887(4) -0.2618(3) 0.0841(2) 0.0251(11) Uani 1 1 d .
H4 H 0.6305 -0.3185 0.0825 0.030 Uiso 1 1 calc R
C5 C 0.4904(4) -0.2635(3) 0.1073(2) 0.0252(11) Uani 1 1 d .
H5 H 0.4645 -0.3215 0.1219 0.030 Uiso 1 1 calc R
C6 C 0.4282(4) -0.1811(3) 0.1095(2) 0.0260(12) Uani 1 1 d .
H6 H 0.3596 -0.1828 0.1252 0.031 Uiso 1 1 calc R
C7 C 0.3079(4) -0.0022(3) 0.0592(2) 0.0199(10) Uani 1 1 d .
H7 H 0.2806 -0.0562 0.0342 0.024 Uiso 1 1 calc R
C8 C 0.2333(4) 0.0787(3) 0.0526(2) 0.0177(10) Uani 1 1 d .
C9 C 0.2631(4) 0.1663(3) 0.0838(2) 0.0210(11) Uani 1 1 d .
C10 C 0.1844(4) 0.2414(3) 0.0671(2) 0.0235(11) Uani 1 1 d .
H10 H 0.2021 0.3014 0.0866 0.028 Uiso 1 1 calc R
C11 C 0.0842(4) 0.2312(3) 0.0241(2) 0.0258(11) Uani 1 1 d .
H11 H 0.0339 0.2835 0.0149 0.031 Uiso 1 1 calc R
C12 C 0.0554(4) 0.1439(3) -0.0064(2) 0.0260(11) Uani 1 1 d .
H12 H -0.0138 0.1361 -0.0365 0.031 Uiso 1 1 calc R
C13 C 0.1297(4) 0.0708(3) 0.0085(2) 0.0259(11) Uani 1 1 d .
H13 H 0.1108 0.0115 -0.0120 0.031 Uiso 1 1 calc R
C14 C 0.5550(4) 0.1847(3) 0.2224(2) 0.0146(9) Uani 1 1 d .
C15 C 0.6302(4) 0.2643(3) 0.3131(2) 0.0182(10) Uani 1 1 d .
H15 H 0.6423 0.2864 0.3561 0.022 Uiso 1 1 calc R
C16 C 0.6908(4) 0.2875(3) 0.2686(2) 0.0182(10) Uani 1 1 d .
H16 H 0.7536 0.3296 0.2742 0.022 Uiso 1 1 calc R
C17 C 0.4566(4) 0.1644(3) 0.3137(2) 0.0166(10) Uani 1 1 d .
C18 C 0.3522(4) 0.2105(3) 0.3012(2) 0.0215(11) Uani 1 1 d .
C19 C 0.2667(4) 0.1726(3) 0.3281(2) 0.0276(12) Uani 1 1 d .
H19 H 0.1934 0.2003 0.3183 0.033 Uiso 1 1 calc R
C20 C 0.2850(4) 0.0957(4) 0.3689(3) 0.0341(13) Uani 1 1 d .
H20 H 0.2251 0.0721 0.3875 0.041 Uiso 1 1 calc R
C21 C 0.3899(5) 0.0534(3) 0.3825(2) 0.0299(13) Uani 1 1 d .
H21 H 0.4022 0.0012 0.4112 0.036 Uiso 1 1 calc R
C22 C 0.4794(4) 0.0864(3) 0.3543(2) 0.0210(10) Uani 1 1 d .
C23 C 0.3332(4) 0.3023(3) 0.2629(2) 0.0238(11) Uani 1 1 d .
H23 H 0.3834 0.3012 0.2307 0.029 Uiso 1 1 calc R
C24 C 0.3684(5) 0.3875(3) 0.3076(3) 0.0349(13) Uani 1 1 d .
H24A H 0.3220 0.3890 0.3406 0.042 Uiso 1 1 calc R
H24B H 0.3571 0.4462 0.2826 0.042 Uiso 1 1 calc R
H24C H 0.4485 0.3815 0.3281 0.042 Uiso 1 1 calc R
C25 C 0.2128(4) 0.3172(4) 0.2270(3) 0.0340(13) Uani 1 1 d .
H25A H 0.1887 0.2624 0.1994 0.041 Uiso 1 1 calc R
H25B H 0.2091 0.3744 0.2006 0.041 Uiso 1 1 calc R
H25C H 0.1626 0.3244 0.2578 0.041 Uiso 1 1 calc R
C26 C 0.5927(4) 0.0362(3) 0.3692(2) 0.0223(11) Uani 1 1 d .
H26 H 0.6389 0.0587 0.3380 0.027 Uiso 1 1 calc R
C27 C 0.6567(5) 0.0611(4) 0.4369(2) 0.0330(13) Uani 1 1 d .
H27A H 0.6107 0.0431 0.4683 0.040 Uiso 1 1 calc R
H27B H 0.6714 0.1294 0.4397 0.040 Uiso 1 1 calc R
H27C H 0.7288 0.0267 0.4461 0.040 Uiso 1 1 calc R
C28 C 0.5799(5) -0.0714(3) 0.3622(2) 0.0290(12) Uani 1 1 d .
H28A H 0.5469 -0.0965 0.3973 0.035 Uiso 1 1 calc R
H28B H 0.6544 -0.1001 0.3636 0.035 Uiso 1 1 calc R
H28C H 0.5301 -0.0863 0.3211 0.035 Uiso 1 1 calc R
C29 C 0.6787(4) 0.2486(3) 0.1517(2) 0.0158(10) Uani 1 1 d .
C30 C 0.6186(4) 0.3123(3) 0.1075(2) 0.0199(10) Uani 1 1 d .
C31 C 0.6509(4) 0.3200(3) 0.0486(2) 0.0223(11) Uani 1 1 d .
H31 H 0.6118 0.3629 0.0176 0.027 Uiso 1 1 calc R
C32 C 0.7386(4) 0.2668(3) 0.0341(2) 0.0226(11) Uani 1 1 d .
H32 H 0.7578 0.2720 -0.0069 0.027 Uiso 1 1 calc R
C33 C 0.7981(4) 0.2062(3) 0.0791(2) 0.0198(10) Uani 1 1 d .
H33 H 0.8596 0.1712 0.0690 0.024 Uiso 1 1 calc R
C34 C 0.7702(4) 0.1950(3) 0.1393(2) 0.0165(10) Uani 1 1 d .
C35 C 0.5269(4) 0.3762(3) 0.1247(2) 0.0209(11) Uani 1 1 d .
H35 H 0.4940 0.3433 0.1583 0.025 Uiso 1 1 calc R
C36 C 0.4308(4) 0.3967(4) 0.0684(2) 0.0295(12) Uani 1 1 d .
H36A H 0.4581 0.4384 0.0379 0.035 Uiso 1 1 calc R
H36B H 0.3686 0.4277 0.0839 0.035 Uiso 1 1 calc R
H36C H 0.4038 0.3372 0.0470 0.035 Uiso 1 1 calc R
C37 C 0.5799(5) 0.4698(3) 0.1536(3) 0.0351(13) Uani 1 1 d .
H37A H 0.6430 0.4560 0.1892 0.042 Uiso 1 1 calc R
H37B H 0.5225 0.5071 0.1695 0.042 Uiso 1 1 calc R
H37C H 0.6079 0.5059 0.1206 0.042 Uiso 1 1 calc R
C38 C 0.8410(4) 0.1314(3) 0.1887(2) 0.0197(10) Uani 1 1 d .
H38 H 0.7976 0.1188 0.2234 0.024 Uiso 1 1 calc R
C39 C 0.8680(5) 0.0365(3) 0.1608(2) 0.0299(12) Uani 1 1 d .
H39A H 0.7980 0.0083 0.1367 0.036 Uiso 1 1 calc R
H39B H 0.9020 -0.0061 0.1957 0.036 Uiso 1 1 calc R
H39C H 0.9212 0.0464 0.1320 0.036 Uiso 1 1 calc R
C40 C 0.9505(4) 0.1827(4) 0.2185(2) 0.0308(12) Uani 1 1 d .
H40A H 0.9913 0.2001 0.1847 0.037 Uiso 1 1 calc R
H40B H 0.9980 0.1408 0.2494 0.037 Uiso 1 1 calc R
H40C H 0.9323 0.2400 0.2404 0.037 Uiso 1 1 calc R

loop_
_atom_site_aniso_label
_atom_site_aniso_U_11
_atom_site_aniso_U_22
_atom_site_aniso_U_33
_atom_site_aniso_U_23
_atom_site_aniso_U_13
_atom_site_aniso_U_12
Pd1 0.01412(19) 0.01340(17) 0.01595(18) -0.00126(15) 0.00186(13) -0.00143(15)
Cl1 0.0240(7) 0.0189(6) 0.0223(6) -0.0031(5) -0.0033(5) 0.0060(5)
O1 0.020(2) 0.0167(16) 0.0276(19) -0.0032(14) -0.0051(15) 0.0018(14)
N1 0.016(2) 0.0157(19) 0.0141(19) 0.0010(15) 0.0025(16) -0.0032(16)
N2 0.012(2) 0.0134(18) 0.018(2) -0.0027(15) 0.0031(15) -0.0013(15)
N3 0.016(2) 0.0115(18) 0.0157(19) -0.0008(15) 0.0033(15) -0.0029(15)
C1 0.022(3) 0.015(2) 0.016(2) -0.0032(19) 0.0026(19) -0.002(2)
C2 0.032(3) 0.019(2) 0.022(3) -0.001(2) 0.005(2) 0.000(2)
C3 0.023(3) 0.036(3) 0.026(3) 0.000(2) 0.012(2) 0.005(2)
C4 0.026(3) 0.023(3) 0.026(3) -0.002(2) 0.004(2) 0.005(2)
C5 0.031(3) 0.018(2) 0.027(3) 0.001(2) 0.007(2) -0.002(2)
C6 0.028(3) 0.023(3) 0.029(3) -0.004(2) 0.010(2) -0.002(2)
C7 0.027(3) 0.016(2) 0.018(2) -0.0048(19) 0.006(2) -0.008(2)
C8 0.018(3) 0.022(2) 0.014(2) 0.001(2) 0.0048(18) -0.004(2)
C9 0.021(3) 0.024(3) 0.019(2) 0.004(2) 0.008(2) -0.002(2)
C10 0.018(3) 0.021(2) 0.029(3) -0.002(2) 0.000(2) 0.000(2)
C11 0.019(3) 0.030(3) 0.027(3) 0.009(2) 0.003(2) 0.004(2)
C12 0.016(3) 0.035(3) 0.027(3) 0.002(2) 0.002(2) -0.001(2)
C13 0.025(3) 0.026(3) 0.027(3) -0.004(2) 0.006(2) -0.007(2)
C14 0.010(2) 0.015(2) 0.021(2) 0.0027(19) 0.0070(19) 0.0029(18)
C15 0.020(3) 0.017(2) 0.017(2) -0.0048(19) 0.0029(19) -0.002(2)
C16 0.018(3) 0.016(2) 0.020(2) -0.0035(19) 0.003(2) -0.0036(19)
C17 0.019(3) 0.014(2) 0.018(2) -0.0057(19) 0.0073(19) -0.0061(19)
C18 0.020(3) 0.018(2) 0.027(3) -0.006(2) 0.006(2) -0.001(2)
C19 0.020(3) 0.025(3) 0.042(3) -0.003(2) 0.016(2) 0.001(2)
C20 0.030(3) 0.028(3) 0.051(4) -0.001(3) 0.025(3) -0.002(2)
C21 0.040(3) 0.019(2) 0.037(3) 0.004(2) 0.022(3) 0.000(2)
C22 0.022(3) 0.021(2) 0.021(2) -0.006(2) 0.007(2) -0.004(2)
C23 0.019(3) 0.028(3) 0.025(3) 0.003(2) 0.006(2) 0.001(2)
C24 0.031(3) 0.021(3) 0.051(4) 0.005(2) 0.003(3) -0.003(2)
C25 0.029(3) 0.039(3) 0.035(3) 0.004(3) 0.007(2) 0.005(3)
C26 0.028(3) 0.019(2) 0.022(3) 0.002(2) 0.009(2) 0.000(2)
C27 0.036(3) 0.037(3) 0.025(3) 0.000(2) 0.005(2) 0.002(3)
C28 0.034(3) 0.023(3) 0.031(3) 0.002(2) 0.009(2) 0.001(2)
C29 0.018(3) 0.014(2) 0.017(2) -0.0039(19) 0.0073(19) -0.0060(19)
C30 0.021(3) 0.017(2) 0.023(3) -0.002(2) 0.006(2) -0.002(2)
C31 0.022(3) 0.025(3) 0.018(3) 0.002(2) 0.001(2) -0.002(2)
C32 0.024(3) 0.028(3) 0.016(2) -0.004(2) 0.004(2) -0.003(2)
C33 0.021(3) 0.021(2) 0.017(2) -0.006(2) 0.004(2) 0.000(2)
C34 0.017(3) 0.016(2) 0.017(2) -0.0046(19) 0.0031(19) -0.0054(19)
C35 0.022(3) 0.021(2) 0.021(3) 0.003(2) 0.006(2) 0.005(2)
C36 0.025(3) 0.032(3) 0.031(3) 0.002(2) 0.004(2) 0.009(2)
C37 0.042(4) 0.025(3) 0.036(3) -0.006(2) 0.005(3) 0.007(3)
C38 0.018(3) 0.023(2) 0.019(2) 0.001(2) 0.006(2) -0.001(2)
C39 0.031(3) 0.024(3) 0.036(3) 0.000(2) 0.010(2) 0.009(2)
C40 0.021(3) 0.037(3) 0.031(3) 0.008(2) -0.003(2) 0.003(2)

loop_
_atom_type_symbol
_atom_type_description
_atom_type_scat_dispersion_real
_atom_type_scat_dispersion_imag
_atom_type_scat_source
C C 0.0033 0.0016 'International Tables Vol C Tables 4.2.6.8 and 6.1.1.4'
H H 0.0000 0.0000 'International Tables Vol C Tables 4.2.6.8 and 6.1.1.4'
N N 0.0061 0.0033 'International Tables Vol C Tables 4.2.6.8 and 6.1.1.4'
O O 0.0106 0.0060 'International Tables Vol C Tables 4.2.6.8 and 6.1.1.4'
Cl Cl 0.1484 0.1585 'International Tables Vol C Tables 4.2.6.8 and 6.1.1.4'
Pd Pd -0.9988 1.0072 'International Tables Vol C Tables 4.2.6.8 and 6.1.1.4'

loop_
_geom_angle_atom_site_label_1
_geom_angle_atom_site_label_2
_geom_angle_atom_site_label_3
_geom_angle
C14 Pd1 O1 91.16(15)
C14 Pd1 N1 176.14(16)
O1 Pd1 N1 91.60(13)
C14 Pd1 Cl1 84.69(13)
O1 Pd1 Cl1 174.24(9)
N1 Pd1 Cl1 92.74(11)
C9 O1 Pd1 125.4(3)
C7 N1 C1 116.4(4)
C7 N1 Pd1 123.8(3)
C1 N1 Pd1 119.7(3)
C14 N2 C15 110.6(3)
C14 N2 C17 124.2(4)
C15 N2 C17 125.0(4)
C14 N3 C16 110.8(4)
C14 N3 C29 123.4(4)
C16 N3 C29 125.6(4)
C6 C1 C2 120.2(4)
C6 C1 N1 120.1(4)
C2 C1 N1 119.6(4)
C3 C2 C1 119.5(4)
C3 C2 H2 120.3
C1 C2 H2 120.3
C4 C3 C2 120.3(4)
C4 C3 H3 119.8
C2 C3 H3 119.8
C5 C4 C3 119.9(4)
C5 C4 H4 120.0
C3 C4 H4 120.0
C4 C5 C6 120.5(4)
C4 C5 H5 119.8
C6 C5 H5 119.8
C1 C6 C5 119.6(4)
C1 C6 H6 120.2
C5 C6 H6 120.2
N1 C7 C8 127.6(4)
N1 C7 H7 116.2
C8 C7 H7 116.2
C13 C8 C9 119.3(4)
C13 C8 C7 117.0(4)
C9 C8 C7 123.5(4)
O1 C9 C8 126.7(4)
O1 C9 C10 117.1(4)
C8 C9 C10 116.1(4)
C11 C10 C9 123.1(5)
C11 C10 H10 118.5
C9 C10 H10 118.5
C10 C11 C12 120.3(5)
C10 C11 H11 119.9
C12 C11 H11 119.9
C13 C12 C11 117.9(5)
C13 C12 H12 121.1
C11 C12 H12 121.1
C12 C13 C8 123.3(5)
C12 C13 H13 118.3
C8 C13 H13 118.3
N2 C14 N3 104.6(4)
N2 C14 Pd1 130.2(3)
N3 C14 Pd1 124.6(3)
C16 C15 N2 106.8(4)
C16 C15 H15 126.6
N2 C15 H15 126.6
C15 C16 N3 107.2(4)
C15 C16 H16 126.4
N3 C16 H16 126.4
C18 C17 C22 123.1(4)
C18 C17 N2 118.0(4)
C22 C17 N2 118.9(4)
C19 C18 C17 117.3(4)
C19 C18 C23 120.3(4)
C17 C18 C23 122.3(4)
C20 C19 C18 121.8(5)
C20 C19 H19 119.1
C18 C19 H19 119.1
C21 C20 C19 120.0(5)
C21 C20 H20 120.0
C19 C20 H20 120.0
C20 C21 C22 120.9(5)
C20 C21 H21 119.5
C22 C21 H21 119.5
C17 C22 C21 116.8(4)
C17 C22 C26 123.9(4)
C21 C22 C26 119.3(4)
C25 C23 C18 114.5(4)
C25 C23 C24 108.8(4)
C18 C23 C24 109.9(4)
C25 C23 H23 107.8
C18 C23 H23 107.8
C24 C23 H23 107.8
C23 C24 H24A 109.5
C23 C24 H24B 109.5
H24A C24 H24B 109.5
C23 C24 H24C 109.5
H24A C24 H24C 109.5
H24B C24 H24C 109.5
C23 C25 H25A 109.5
C23 C25 H25B 109.5
H25A C25 H25B 109.5
C23 C25 H25C 109.5
H25A C25 H25C 109.5
H25B C25 H25C 109.5
C22 C26 C28 112.0(4)
C22 C26 C27 110.7(4)
C28 C26 C27 110.0(4)
C22 C26 H26 108.0
C28 C26 H26 108.0
C27 C26 H26 108.0
C26 C27 H27A 109.5
C26 C27 H27B 109.5
H27A C27 H27B 109.5
C26 C27 H27C 109.5
H27A C27 H27C 109.5
H27B C27 H27C 109.5
C26 C28 H28A 109.5
C26 C28 H28B 109.5
H28A C28 H28B 109.5
C26 C28 H28C 109.5
H28A C28 H28C 109.5
H28B C28 H28C 109.5
C30 C29 C34 122.9(4)
C30 C29 N3 117.8(4)
C34 C29 N3 119.2(4)
C31 C30 C29 117.2(4)
C31 C30 C35 121.0(4)
C29 C30 C35 121.6(4)
C32 C31 C30 121.6(4)
C32 C31 H31 119.2
C30 C31 H31 119.2
C33 C32 C31 120.0(4)
C33 C32 H32 120.0
C31 C32 H32 120.0
C32 C33 C34 121.5(4)
C32 C33 H33 119.3
C34 C33 H33 119.3
C33 C34 C29 116.8(4)
C33 C34 C38 120.0(4)
C29 C34 C38 123.1(4)
C36 C35 C30 113.4(4)
C36 C35 C37 110.0(4)
C30 C35 C37 110.0(4)
C36 C35 H35 107.7
C30 C35 H35 107.7
C37 C35 H35 107.7
C35 C36 H36A 109.5
C35 C36 H36B 109.5
H36A C36 H36B 109.5
C35 C36 H36C 109.5
H36A C36 H36C 109.5
H36B C36 H36C 109.5
C35 C37 H37A 109.5
C35 C37 H37B 109.5
H37A C37 H37B 109.5
C35 C37 H37C 109.5
H37A C37 H37C 109.5
H37B C37 H37C 109.5
C34 C38 C40 109.2(4)
C34 C38 C39 112.6(4)
C40 C38 C39 110.2(4)
C34 C38 H38 108.3
C40 C38 H38 108.3
C39 C38 H38 108.3
C38 C39 H39A 109.5
C38 C39 H39B 109.5
H39A C39 H39B 109.5
C38 C39 H39C 109.5
H39A C39 H39C 109.5
H39B C39 H39C 109.5
C38 C40 H40A 109.5
C38 C40 H40B 109.5
H40A C40 H40B 109.5
C38 C40 H40C 109.5
H40A C40 H40C 109.5
H40B C40 H40C 109.5

loop_
_geom_bond_atom_site_label_1
_geom_bond_atom_site_label_2
_geom_bond_distance
Pd1 C14 1.975(4)
Pd1 O1 2.017(3)
Pd1 N1 2.055(4)
Pd1 Cl1 2.2878(12)
O1 C9 1.294(6)
N1 C7 1.273(6)
N1 C1 1.449(5)
N2 C14 1.359(5)
N2 C15 1.393(5)
N2 C17 1.452(5)
N3 C14 1.367(5)
N3 C16 1.380(5)
N3 C29 1.456(5)
C1 C6 1.376(6)
C1 C2 1.391(6)
C2 C3 1.384(6)
C2 H2 0.9500
C3 C4 1.381(7)
C3 H3 0.9500
C4 C5 1.369(7)
C4 H4 0.9500
C5 C6 1.390(6)
C5 H5 0.9500
C6 H6 0.9500
C7 C8 1.443(6)
C7 H7 0.9500
C8 C13 1.409(6)
C8 C9 1.417(6)
C9 C10 1.419(6)
C10 C11 1.369(7)
C10 H10 0.9500
C11 C12 1.405(7)
C11 H11 0.9500
C12 C13 1.362(7)
C12 H12 0.9500
C13 H13 0.9500
C15 C16 1.346(6)
C15 H15 0.9500
C16 H16 0.9500
C17 C18 1.394(6)
C17 C22 1.394(6)
C18 C19 1.381(6)
C18 C23 1.524(6)
C19 C20 1.380(7)
C19 H19 0.9500
C20 C21 1.376(7)
C20 H20 0.9500
C21 C22 1.412(6)
C21 H21 0.9500
C22 C26 1.514(6)
C23 C25 1.513(7)
C23 C24 1.540(7)
C23 H23 1.0000
C24 H24A 0.9800
C24 H24B 0.9800
C24 H24C 0.9800
C25 H25A 0.9800
C25 H25B 0.9800
C25 H25C 0.9800
C26 C28 1.531(6)
C26 C27 1.533(6)
C26 H26 1.0000
C27 H27A 0.9800
C27 H27B 0.9800
C27 H27C 0.9800
C28 H28A 0.9800
C28 H28B 0.9800
C28 H28C 0.9800
C29 C30 1.395(6)
C29 C34 1.404(6)
C30 C31 1.388(6)
C30 C35 1.526(6)
C31 C32 1.379(6)
C31 H31 0.9500
C32 C33 1.375(6)
C32 H32 0.9500
C33 C34 1.396(6)
C33 H33 0.9500
C34 C38 1.511(6)
C35 C36 1.520(6)
C35 C37 1.542(7)
C35 H35 1.0000
C36 H36A 0.9800
C36 H36B 0.9800
C36 H36C 0.9800
C37 H37A 0.9800
C37 H37B 0.9800
C37 H37C 0.9800
C38 C40 1.527(6)
C38 C39 1.527(6)
C38 H38 1.0000
C39 H39A 0.9800
C39 H39B 0.9800
C39 H39C 0.9800
C40 H40A 0.9800
C40 H40B 0.9800
C40 H40C 0.9800

loop_
_geom_torsion_atom_site_label_1
_geom_torsion_atom_site_label_2
_geom_torsion_atom_site_label_3
_geom_torsion_atom_site_label_4
_geom_torsion
C14 Pd1 O1 C9 -171.8(4)
N1 Pd1 O1 C9 10.9(4)
Cl1 Pd1 O1 C9 -128.0(9)
C14 Pd1 N1 C7 -147(2)
O1 Pd1 N1 C7 -11.7(4)
Cl1 Pd1 N1 C7 164.5(3)
C14 Pd1 N1 C1 36(2)
O1 Pd1 N1 C1 171.3(3)
Cl1 Pd1 N1 C1 -12.5(3)
C7 N1 C1 C6 -67.8(6)
Pd1 N1 C1 C6 109.3(4)
C7 N1 C1 C2 115.7(5)
Pd1 N1 C1 C2 -67.2(5)
C6 C1 C2 C3 0.7(7)
N1 C1 C2 C3 177.2(4)
C1 C2 C3 C4 -1.0(7)
C2 C3 C4 C5 0.5(8)
C3 C4 C5 C6 0.3(8)
C2 C1 C6 C5 0.1(7)
N1 C1 C6 C5 -176.3(4)
C4 C5 C6 C1 -0.7(8)
C1 N1 C7 C8 -176.0(4)
Pd1 N1 C7 C8 7.0(6)
N1 C7 C8 C13 177.9(4)
N1 C7 C8 C9 3.4(7)
Pd1 O1 C9 C8 -5.1(6)
Pd1 O1 C9 C10 176.5(3)
C13 C8 C9 O1 -179.0(4)
C7 C8 C9 O1 -4.6(7)
C13 C8 C9 C10 -0.6(6)
C7 C8 C9 C10 173.8(4)
O1 C9 C10 C11 179.5(4)
C8 C9 C10 C11 0.9(7)
C9 C10 C11 C12 -0.7(7)
C10 C11 C12 C13 0.3(7)
C11 C12 C13 C8 0.0(7)
C9 C8 C13 C12 0.2(7)
C7 C8 C13 C12 -174.6(4)
C15 N2 C14 N3 -0.7(5)
C17 N2 C14 N3 175.1(4)
C15 N2 C14 Pd1 170.5(3)
C17 N2 C14 Pd1 -13.8(6)
C16 N3 C14 N2 0.4(5)
C29 N3 C14 N2 -174.7(4)
C16 N3 C14 Pd1 -171.4(3)
C29 N3 C14 Pd1 13.5(6)
O1 Pd1 C14 N2 93.4(4)
N1 Pd1 C14 N2 -131(2)
Cl1 Pd1 C14 N2 -82.6(4)
O1 Pd1 C14 N3 -97.0(4)
N1 Pd1 C14 N3 39(3)
Cl1 Pd1 C14 N3 87.0(4)
C14 N2 C15 C16 0.8(5)
C17 N2 C15 C16 -175.0(4)
N2 C15 C16 N3 -0.5(5)
C14 N3 C16 C15 0.1(5)
C29 N3 C16 C15 175.0(4)
C14 N2 C17 C18 -80.0(5)
C15 N2 C17 C18 95.2(5)
C14 N2 C17 C22 101.6(5)
C15 N2 C17 C22 -83.2(5)
C22 C17 C18 C19 -3.6(7)
N2 C17 C18 C19 178.0(4)
C22 C17 C18 C23 172.7(4)
N2 C17 C18 C23 -5.6(6)
C17 C18 C19 C20 3.8(7)
C23 C18 C19 C20 -172.6(5)
C18 C19 C20 C21 -1.5(8)
C19 C20 C21 C22 -1.2(8)
C18 C17 C22 C21 1.1(7)
N2 C17 C22 C21 179.4(4)
C18 C17 C22 C26 -179.2(4)
N2 C17 C22 C26 -0.8(6)
C20 C21 C22 C17 1.3(7)
C20 C21 C22 C26 -178.4(5)
C19 C18 C23 C25 -32.1(6)
C17 C18 C23 C25 151.7(4)
C19 C18 C23 C24 90.8(6)
C17 C18 C23 C24 -85.5(5)
C17 C22 C26 C28 -131.6(5)
C21 C22 C26 C28 48.1(6)
C17 C22 C26 C27 105.3(5)
C21 C22 C26 C27 -75.0(5)
C14 N3 C29 C30 80.6(5)
C16 N3 C29 C30 -93.8(5)
C14 N3 C29 C34 -100.0(5)
C16 N3 C29 C34 85.6(5)
C34 C29 C30 C31 1.4(7)
N3 C29 C30 C31 -179.2(4)
C34 C29 C30 C35 -174.1(4)
N3 C29 C30 C35 5.3(6)
C29 C30 C31 C32 0.2(7)
C35 C30 C31 C32 175.8(4)
C30 C31 C32 C33 -1.8(7)
C31 C32 C33 C34 1.7(7)
C32 C33 C34 C29 -0.1(6)
C32 C33 C34 C38 -177.0(4)
C30 C29 C34 C33 -1.5(7)
N3 C29 C34 C33 179.1(4)
C30 C29 C34 C38 175.3(4)
N3 C29 C34 C38 -4.1(6)
C31 C30 C35 C36 37.3(6)
C29 C30 C35 C36 -147.3(4)
C31 C30 C35 C37 -86.4(5)
C29 C30 C35 C37 89.0(5)
C33 C34 C38 C40 77.1(5)
C29 C34 C38 C40 -99.7(5)
C33 C34 C38 C39 -45.6(6)
C29 C34 C38 C39 137.6(4)
